data_2204997
loop_
_publ_author_name
'Smith, Graham'
'Wermuth, Urs D.'
'White, Jonathan M.'

_publ_section_title
;
 The 1:1 proton-transfer compound of 5-sulfosalicylic acid with
 4-aminobenzoic acid
;
_journal_issue 2
_journal_name_full 'Acta Crystallographica Section E'
_journal_page_first o313
_journal_page_last o316
_journal_paper_doi 10.1107/S1600536805000152
_journal_volume 61
_journal_year 2005
_chemical_formula_iupac 'C7 H8 N O2 + , C7 H5 O6 S -'
_chemical_formula_moiety 'C7 H8 N O2 + , C7 H5 O6 S -'
_chemical_formula_sum 'C14 H13 N O8 S'
_chemical_formula_weight 355.31
_chemical_name_common '4-aminiumbenzoic acid 5-sulfosalicylate '
_chemical_name_systematic
;
4-carboxyanilinium 3-carboxy-4-hydroxybenzenesulfonate
;
_chemical_temperature_decomposition 521.1(9)
_space_group_IT_number 15
_symmetry_cell_setting monoclinic
_symmetry_space_group_name_Hall '-C 2yc'
_symmetry_space_group_name_H-M 'C 1 2/c 1'
_atom_sites_solution_hydrogens geom
_atom_sites_solution_primary direct
_atom_sites_solution_secondary difmap
_audit_creation_method 'SHELXL97 (Sheldrick, 1997)'
_cell_angle_alpha 90.00
_cell_angle_beta 95.242(2)
_cell_angle_gamma 90.00
_cell_formula_units_Z 8
_cell_length_a 32.264(3)
_cell_length_b 7.6517(7)
_cell_length_c 12.0672(11)
_cell_measurement_reflns_used 5543
_cell_measurement_temperature 295(2)
_cell_measurement_theta_max 27.53
_cell_measurement_theta_min 2.21
_cell_volume 2966.6(5)
_computing_cell_refinement SMART
_computing_data_collection 'SMART (Bruker, 2000)'
_computing_data_reduction 'SAINT (Bruker, 1999)'
_computing_molecular_graphics 'PLATON (Spek, 2003)'
_computing_publication_material PLATON
_computing_structure_refinement SHELXTL
_computing_structure_solution 'SHELXTL (Bruker, 1997)'
_diffrn_ambient_temperature 295(2)
_diffrn_measured_fraction_theta_full 0.984
_diffrn_measured_fraction_theta_max 0.984
_diffrn_measurement_device_type 'Bruker SMART CCD area-detector'
_diffrn_measurement_method '\f and \w'
_diffrn_radiation_monochromator graphite
_diffrn_radiation_source 'sealed tube'
_diffrn_radiation_type MoK\a
_diffrn_radiation_wavelength 0.71073
_diffrn_reflns_av_R_equivalents 0.0584
_diffrn_reflns_av_sigmaI/netI 0.0416
_diffrn_reflns_limit_h_max 41
_diffrn_reflns_limit_h_min -32
_diffrn_reflns_limit_k_max 9
_diffrn_reflns_limit_k_min -9
_diffrn_reflns_limit_l_max 15
_diffrn_reflns_limit_l_min -13
_diffrn_reflns_number 8997
_diffrn_reflns_theta_full 27.53
_diffrn_reflns_theta_max 27.53
_diffrn_reflns_theta_min 2.54
_diffrn_standards_decay_% 0.0
_diffrn_standards_number 0
_exptl_absorpt_coefficient_mu 0.264
_exptl_absorpt_correction_type none
_exptl_crystal_colour 'pale brown'
_exptl_crystal_density_diffrn 1.591
_exptl_crystal_density_meas ?
_exptl_crystal_density_method .
_exptl_crystal_description 'cut block'
_exptl_crystal_F_000 1472
_exptl_crystal_size_max 0.40
_exptl_crystal_size_mid 0.30
_exptl_crystal_size_min 0.30
_refine_diff_density_max 0.325
_refine_diff_density_min -0.489
_refine_ls_extinction_coef none
_refine_ls_extinction_method none
_refine_ls_goodness_of_fit_ref 1.054
_refine_ls_hydrogen_treatment mixed
_refine_ls_matrix_type full
_refine_ls_number_parameters 241
_refine_ls_number_reflns 3361
_refine_ls_number_restraints 0
_refine_ls_restrained_S_all 1.054
_refine_ls_R_factor_all 0.0434
_refine_ls_R_factor_gt 0.0400
_refine_ls_shift/su_max 0.001
_refine_ls_shift/su_mean 0.000
_refine_ls_structure_factor_coef Fsqd
_refine_ls_weighting_details 'calc w = 1/[\s^2^(Fo^2^)+(0.0727P)^2^+1.1096P] where P = (Fo^2^+2Fc^2^)/3'
_refine_ls_weighting_scheme calc
_refine_ls_wR_factor_gt 0.1141
_refine_ls_wR_factor_ref 0.1171
_reflns_number_gt 3011
_reflns_number_total 3361
_reflns_threshold_expression I>2\s(I)
_cod_data_source_file bt6575.cif
_cod_data_source_block I
_cod_depositor_comments
;
The following automatic conversions were performed:

'_chemical_melting_point' tag was changed to
'_chemical_temperature_decomposition' since the value had been given
as '520.2--522.0 (decomposition)'. The value was changed to
'521.1(9)' - the average value was taken and precision was estimated.

Automatic conversion script
Id: cif_fix_values 1646 2011-03-28 12:23:43Z adriana 

The following automatic conversions were performed:

'_chemical_melting_point' tag was changed to
'_chemical_temperature_decomposition' since the value had been given
as '520.2--522.0 (decomposition)'. The value was changed to
'521.1(9)' - the average value was taken and precision was estimated.

Automatic conversion script
Id: cif_fix_values 1715 2011-07-08 13:25:40Z adriana 
;
_cod_original_sg_symbol_H-M 'C 2/c'
_cod_database_code 2204997
_cod_database_fobs_code 2204997

loop_
_symmetry_equiv_pos_as_xyz
x,y,z
-x,y,1/2-z
-x,-y,-z
x,-y,1/2+z
1/2+x,1/2+y,z
1/2-x,1/2+y,1/2-z
1/2-x,1/2-y,-z
1/2+x,1/2-y,1/2+z

loop_
_atom_site_aniso_label
_atom_site_aniso_U_11
_atom_site_aniso_U_22
_atom_site_aniso_U_33
_atom_site_aniso_U_12
_atom_site_aniso_U_13
_atom_site_aniso_U_23
S5 0.0243(2) 0.0266(2) 0.0314(2) 0.00190(10) -0.00400(10) 0.00000(10)
O2 0.0341(6) 0.0599(8) 0.0398(6) 0.0057(5) 0.0036(5) -0.0134(5)
O51 0.0396(6) 0.0375(6) 0.0634(8) 0.0023(5) -0.0033(5) -0.0201(5)
O52 0.0428(7) 0.0337(6) 0.0711(8) -0.0002(5) 0.0227(6) 0.0022(5)
O53 0.0478(8) 0.0881(10) 0.0430(7) 0.0271(7) -0.0132(6) 0.0071(7)
O71 0.0259(5) 0.0666(8) 0.0415(6) 0.0038(5) -0.0030(5) -0.0112(6)
O72 0.0284(6) 0.0808(10) 0.0448(7) 0.0029(6) -0.0082(5) -0.0268(6)
C1 0.0263(7) 0.0335(7) 0.0260(7) -0.0019(5) -0.0014(5) 0.0013(5)
C2 0.0315(7) 0.0342(7) 0.0283(7) 0.0002(6) 0.0034(5) 0.0009(5)
C3 0.0374(8) 0.0403(8) 0.0278(7) -0.0032(6) -0.0012(6) -0.0079(6)
C4 0.0308(7) 0.0353(7) 0.0293(7) -0.0039(6) -0.0054(5) -0.0023(5)
C5 0.0251(6) 0.0278(7) 0.0266(6) -0.0006(5) 0.0001(5) 0.0022(5)
C6 0.0277(7) 0.0321(7) 0.0244(6) -0.0018(5) -0.0008(5) -0.0008(5)
C7 0.0276(7) 0.0447(9) 0.0305(7) -0.0013(6) -0.0012(6) -0.0014(6)
O711 0.0363(6) 0.0782(9) 0.0462(7) -0.0100(6) -0.0110(5) 0.0186(6)
O721 0.0300(6) 0.1024(12) 0.0461(7) 0.0077(7) -0.0016(5) -0.0036(7)
N41 0.0296(7) 0.0325(7) 0.0343(7) -0.0011(5) -0.0046(5) 0.0003(5)
C11 0.0298(7) 0.0335(7) 0.0341(7) 0.0020(6) -0.0028(6) -0.0019(6)
C21 0.0301(7) 0.0423(8) 0.0335(8) -0.0010(6) 0.0047(6) -0.0004(6)
C31 0.0358(8) 0.0365(8) 0.0281(7) 0.0007(6) 0.0026(6) 0.0021(5)
C41 0.0290(7) 0.0251(6) 0.0298(7) 0.0003(5) -0.0033(5) -0.0044(5)
C51 0.0291(7) 0.0369(8) 0.0371(7) -0.0059(6) -0.0002(6) 0.0040(6)
C61 0.0361(8) 0.0379(8) 0.0332(7) -0.0021(6) -0.0033(6) 0.0070(6)
C71 0.0320(8) 0.0415(8) 0.0421(8) 0.0005(6) -0.0033(6) -0.0016(6)

loop_
_atom_site_label
_atom_site_fract_x
_atom_site_fract_y
_atom_site_fract_z
_atom_site_U_iso_or_equiv
_atom_site_thermal_displace_type
_atom_site_occupancy
_atom_site_type_symbol
S5 0.286144(10) 1.04900(4) 0.36352(3) 0.02780(10) Uani 1.000 S
O2 0.44023(4) 0.74973(18) 0.21549(10) 0.0446(4) Uani 1.000 O
O51 0.29822(4) 1.18682(16) 0.44260(11) 0.0473(4) Uani 1.000 O
O52 0.26749(4) 0.90349(16) 0.41780(11) 0.0481(4) Uani 1.000 O
O53 0.26144(4) 1.1087(2) 0.26601(11) 0.0607(5) Uani 1.000 O
O71 0.48044(3) 0.90583(18) 0.38494(10) 0.0450(4) Uani 1.000 O
O72 0.44446(4) 1.05993(19) 0.50015(11) 0.0520(5) Uani 1.000 O
C1 0.40719(4) 0.92840(19) 0.34718(11) 0.0288(4) Uani 1.000 C
C2 0.40597(5) 0.82465(19) 0.25054(12) 0.0313(4) Uani 1.000 C
C3 0.36806(5) 0.7956(2) 0.18831(12) 0.0354(4) Uani 1.000 C
C4 0.33189(5) 0.8656(2) 0.22140(12) 0.0323(4) Uani 1.000 C
C5 0.33285(4) 0.96546(17) 0.31868(11) 0.0266(4) Uani 1.000 C
C6 0.37011(4) 0.99681(19) 0.38061(11) 0.0283(4) Uani 1.000 C
C7 0.44717(5) 0.9632(2) 0.41168(12) 0.0345(4) Uani 1.000 C
O711 0.44997(4) 0.6931(2) 0.76322(11) 0.0545(4) Uani 1.000 O
O721 0.48067(4) 0.6443(2) 0.60826(11) 0.0598(5) Uani 1.000 O
N41 0.28955(4) 0.53986(18) 0.42905(12) 0.0326(4) Uani 1.000 N
C11 0.40746(4) 0.6362(2) 0.59709(12) 0.0328(4) Uani 1.000 C
C21 0.40444(5) 0.5516(2) 0.49460(13) 0.0352(4) Uani 1.000 C
C31 0.36569(5) 0.5224(2) 0.43884(12) 0.0335(4) Uani 1.000 C
C41 0.33058(4) 0.57955(17) 0.48501(11) 0.0283(4) Uani 1.000 C
C51 0.33299(5) 0.6678(2) 0.58549(13) 0.0346(4) Uani 1.000 C
C61 0.37182(5) 0.6950(2) 0.64159(13) 0.0361(4) Uani 1.000 C
C71 0.44815(5) 0.6608(2) 0.66330(14) 0.0389(5) Uani 1.000 C
H2 0.4589(8) 0.773(3) 0.259(2) 0.063(7) Uiso 1.000 H
H3 0.367200 0.728400 0.123900 0.0430 Uiso 1.000 H
H4 0.306800 0.846400 0.179000 0.0390 Uiso 1.000 H
H6 0.370600 1.063800 0.445000 0.0340 Uiso 1.000 H
H72 0.4665(9) 1.072(3) 0.530(2) 0.070(8) Uiso 1.000 H
H21 0.428400 0.514900 0.463800 0.0420 Uiso 1.000 H
H31 0.363300 0.464600 0.370800 0.0400 Uiso 1.000 H
H41A 0.2706(7) 0.564(3) 0.4700(19) 0.050(6) Uiso 1.000 H
H41B 0.2838(8) 0.592(4) 0.366(2) 0.073(8) Uiso 1.000 H
H41C 0.2878(7) 0.420(3) 0.4147(18) 0.058(6) Uiso 1.000 H
H51 0.309100 0.708000 0.614700 0.0420 Uiso 1.000 H
H61 0.374000 0.753000 0.709600 0.0430 Uiso 1.000 H
H721 0.5061(11) 0.652(4) 0.659(3) 0.112(11) Uiso 1.000 H

loop_
_atom_type_symbol
_atom_type_description
_atom_type_scat_dispersion_real
_atom_type_scat_dispersion_imag
_atom_type_scat_source
C C 0.0033 0.0016 'International Tables Vol C Tables 4.2.6.8 and 6.1.1.4'
H H 0.0000 0.0000 'International Tables Vol C Tables 4.2.6.8 and 6.1.1.4'
N N 0.0061 0.0033 'International Tables Vol C Tables 4.2.6.8 and 6.1.1.4'
O O 0.0106 0.0060 'International Tables Vol C Tables 4.2.6.8 and 6.1.1.4'
S S 0.1246 0.1234 'International Tables Vol C Tables 4.2.6.8 and 6.1.1.4'

loop_
_geom_angle_atom_site_label_1
_geom_angle_atom_site_label_2
_geom_angle_atom_site_label_3
_geom_angle
_geom_angle_publ_flag
O51 S5 O52 111.00(8) no
O51 S5 O53 113.81(8) no
O51 S5 C5 106.20(7) no
O52 S5 O53 113.12(8) no
O52 S5 C5 105.15(7) no
O53 S5 C5 106.83(7) no
C2 O2 H2 107.2(18) no
C7 O72 H72 108.7(18) no
C71 O721 H721 110(2) no
H41A N41 H41C 107(2) no
H41B N41 H41C 107(2) no
H41A N41 H41B 108(2) no
C41 N41 H41A 111.0(16) no
C41 N41 H41B 115.0(18) no
C41 N41 H41C 109.1(14) no
C6 C1 C7 120.81(12) no
C2 C1 C7 119.85(13) no
C2 C1 C6 119.33(13) no
O2 C2 C3 117.90(13) no
O2 C2 C1 122.56(14) no
C1 C2 C3 119.53(14) no
C2 C3 C4 120.50(14) no
C3 C4 C5 120.12(14) no
C4 C5 C6 120.12(13) no
S5 C5 C6 119.83(10) no
S5 C5 C4 120.04(11) no
C1 C6 C5 120.36(12) no
O72 C7 C1 114.46(14) no
O71 C7 C1 122.79(13) no
O71 C7 O72 122.75(15) no
C2 C3 H3 119.75 no
C4 C3 H3 119.75 no
C3 C4 H4 119.87 no
C5 C4 H4 120.00 no
C1 C6 H6 119.85 no
C5 C6 H6 119.79 no
C21 C11 C61 120.10(13) no
C21 C11 C71 121.59(13) no
C61 C11 C71 118.28(14) no
C11 C21 C31 119.63(14) no
C21 C31 C41 119.47(14) no
N41 C41 C31 119.36(12) no
N41 C41 C51 118.82(13) no
C31 C41 C51 121.77(13) no
C41 C51 C61 118.54(14) no
C11 C61 C51 120.46(14) no
O711 C71 O721 123.64(16) no
O711 C71 C11 120.98(15) no
O721 C71 C11 115.37(14) no
C11 C21 H21 120.12 no
C31 C21 H21 120.25 no
C21 C31 H31 120.33 no
C41 C31 H31 120.20 no
C41 C51 H51 120.80 no
C61 C51 H51 120.66 no
C11 C61 H61 119.84 no
C51 C61 H61 119.70 no

loop_
_geom_bond_atom_site_label_1
_geom_bond_atom_site_label_2
_geom_bond_distance
_geom_bond_publ_flag
S5 O51 1.4514(13) no
S5 O52 1.4502(13) no
S5 O53 1.4343(14) no
S5 C5 1.7667(14) no
O2 C2 1.347(2) no
O71 C7 1.2298(19) no
O72 C7 1.309(2) no
O2 H2 0.78(2) no
O72 H72 0.77(3) no
O711 C71 1.227(2) no
O721 C71 1.298(2) no
O721 H721 0.98(4) no
N41 C41 1.4620(19) no
N41 H41C 0.93(2) no
N41 H41B 0.86(3) no
N41 H41A 0.84(2) no
C1 C7 1.469(2) no
C1 C2 1.408(2) no
C1 C6 1.3986(19) no
C2 C3 1.393(2) no
C3 C4 1.376(2) no
C4 C5 1.399(2) no
C5 C6 1.3773(19) no
C3 H3 0.9302 no
C4 H4 0.9290 no
C6 H6 0.9298 no
C11 C21 1.391(2) no
C11 C61 1.388(2) no
C11 C71 1.485(2) no
C21 C31 1.383(2) no
C31 C41 1.378(2) no
C41 C51 1.384(2) no
C51 C61 1.384(2) no
C21 H21 0.9312 no
C31 H31 0.9296 no
C51 H51 0.9288 no
C61 H61 0.9300 no

loop_
_geom_hbond_atom_site_label_D
_geom_hbond_atom_site_label_H
_geom_hbond_atom_site_label_A
_geom_hbond_site_symmetry_A
_geom_hbond_distance_DH
_geom_hbond_distance_HA
_geom_hbond_distance_DA
_geom_hbond_angle_DHA
_geom_hbond_publ_flag
O2 H2 O71 . 0.78(2) 1.91(2) 2.6089(18) 149(2) yes
N41 H41A O52 7_566 0.84(2) 1.93(2) 2.7589(19) 170(2) yes
N41 H41B O53 6_545 0.86(3) 2.06(2) 2.7959(19) 142(2) yes
N41 H41B O52 . 0.86(3) 2.53(3) 2.8721(19) 104(2) yes
N41 H41C O51 1_545 0.93(2) 1.84(2) 2.7192(19) 156(2) yes
O72 H72 O71 3_676 0.77(3) 1.92(3) 2.6923(17) 175(3) yes
O721 H721 O711 2_656 0.98(4) 1.66(4) 2.6303(19) 172(3) yes
C6 H6 O51 . 0.93 2.52 2.8932(19) 105 yes

loop_
_geom_torsion_atom_site_label_1
_geom_torsion_atom_site_label_2
_geom_torsion_atom_site_label_3
_geom_torsion_atom_site_label_4
_geom_torsion
_geom_torsion_publ_flag
O51 S5 C5 C4 -162.57(12) no
O51 S5 C5 C6 18.36(13) no
O52 S5 C5 C4 79.70(13) no
O52 S5 C5 C6 -99.37(12) no
O53 S5 C5 C4 -40.76(14) no
O53 S5 C5 C6 140.17(12) no
C7 C1 C2 O2 2.1(2) no
C2 C1 C7 O71 0.3(2) no
C2 C1 C7 O72 -179.51(14) no
C6 C1 C7 O71 -179.83(15) no
C6 C1 C7 O72 0.3(2) no
C6 C1 C2 O2 -177.72(14) no
C7 C1 C2 C3 -178.49(14) no
C2 C1 C6 C5 -1.1(2) no
C7 C1 C6 C5 179.08(13) no
C6 C1 C2 C3 1.6(2) no
O2 C2 C3 C4 178.58(14) no
C1 C2 C3 C4 -0.8(2) no
C2 C3 C4 C5 -0.6(2) no
C3 C4 C5 C6 1.2(2) no
C3 C4 C5 S5 -177.86(11) no
C4 C5 C6 C1 -0.4(2) no
S5 C5 C6 C1 178.70(11) no
C21 C11 C61 C51 1.0(2) no
C61 C11 C21 C31 -1.7(2) no
C71 C11 C61 C51 -176.96(14) no
C21 C11 C71 O711 -161.05(16) no
C21 C11 C71 O721 18.4(2) no
C61 C11 C71 O711 16.9(2) no
C61 C11 C71 O721 -163.64(15) no
C71 C11 C21 C31 176.18(14) no
C11 C21 C31 C41 0.8(2) no
C21 C31 C41 C51 0.8(2) no
C21 C31 C41 N41 -176.55(13) no
C31 C41 C51 C61 -1.5(2) no
N41 C41 C51 C61 175.86(13) no
C41 C51 C61 C11 0.6(2) no

loop_
_cod_related_entry_id
_cod_related_entry_database
_cod_related_entry_code
1 ChemSpider 21130020
